data_4312307
loop_
_publ_author_name
'Renata Dreos'
'Giorgio Nardin'
'Lucio Randaccio'
'Patrizia Siega'
'Giovanni Tauzher'
'Vi\<snja Vrdoljak'

_publ_section_title
;
 New \b Cis Folded Organocobalt Derivatives with a Salen-Type Ligand
;
_journal_name_full 'Inorganic Chemistry'
_journal_page_first 6805
_journal_page_last 6811
_journal_paper_doi 10.1021/ic034085r
_journal_volume 42
_journal_year 2003
_chemical_formula_moiety '(C26 H29 Co N3 O2),(ClO4),CH2Cl2),(H2O)'
_chemical_formula_sum 'C27 H33 Cl3 Co N3 O7'
_chemical_formula_weight 676.84
_chemical_name_systematic
;
 ?
;
_space_group_IT_number 2
_symmetry_cell_setting triclinic
_symmetry_space_group_name_Hall '-P 1'
_symmetry_space_group_name_H-M 'P -1'
_atom_sites_solution_hydrogens geom
_atom_sites_solution_primary direct
_atom_sites_solution_secondary difmap
_audit_creation_method SHELXL-97
_cell_angle_alpha 106.75(2)
_cell_angle_beta 110.02(2)
_cell_angle_gamma 82.16(2)
_cell_formula_units_Z 2
_cell_length_a 11.387(4)
_cell_length_b 11.922(4)
_cell_length_c 12.036(4)
_cell_measurement_reflns_used 'three frames with I>20sigma(I)'
_cell_measurement_temperature 150(2)
_cell_measurement_theta_max 'not available'
_cell_measurement_theta_min 'not available'
_cell_volume 1468.8(9)
_computing_structure_refinement 'SHELXL-97 (Sheldrick, 1997)'
_diffrn_ambient_temperature 150(2)
_diffrn_measured_fraction_theta_full 0.928
_diffrn_measured_fraction_theta_max 0.928
_diffrn_measurement_device_type 'Nonius DIP 1030 H System'
_diffrn_measurement_method '30 frames rotation 6\% phi'
_diffrn_radiation_monochromator graphite
_diffrn_radiation_source 'fine-focus sealed tube'
_diffrn_radiation_type MoK\a
_diffrn_radiation_wavelength 0.71069
_diffrn_reflns_av_R_equivalents 0.0596
_diffrn_reflns_av_sigmaI/netI 0.0770
_diffrn_reflns_limit_h_max 14
_diffrn_reflns_limit_h_min -14
_diffrn_reflns_limit_k_max 15
_diffrn_reflns_limit_k_min -15
_diffrn_reflns_limit_l_max 15
_diffrn_reflns_limit_l_min -15
_diffrn_reflns_number 10178
_diffrn_reflns_theta_full 27.10
_diffrn_reflns_theta_max 27.10
_diffrn_reflns_theta_min 3.06
_diffrn_standards_decay_% 'not available'
_diffrn_standards_interval_time 'not available'
_diffrn_standards_number 'not used'
_exptl_absorpt_coefficient_mu 0.907
_exptl_absorpt_correction_T_max none
_exptl_absorpt_correction_T_min none
_exptl_absorpt_correction_type not_absorpt_correction_
_exptl_absorpt_process_details none
_exptl_crystal_colour red
_exptl_crystal_density_diffrn 1.530
_exptl_crystal_density_meas ?
_exptl_crystal_density_method 'not measured'
_exptl_crystal_description prism
_exptl_crystal_F_000 700
_exptl_crystal_size_max 0.25
_exptl_crystal_size_mid 0.22
_exptl_crystal_size_min 0.20
_refine_diff_density_max 0.677
_refine_diff_density_min -1.042
_refine_diff_density_rms 0.092
_refine_ls_extinction_method none
_refine_ls_goodness_of_fit_ref 1.053
_refine_ls_hydrogen_treatment mixed
_refine_ls_matrix_type full
_refine_ls_number_parameters 365
_refine_ls_number_reflns 6036
_refine_ls_number_restraints 0
_refine_ls_restrained_S_all 1.053
_refine_ls_R_factor_all 0.0719
_refine_ls_R_factor_gt 0.0538
_refine_ls_shift/su_max 0.001
_refine_ls_shift/su_mean 0.000
_refine_ls_structure_factor_coef Fsqd
_refine_ls_weighting_details 'calc w=1/[\s^2^(Fo^2^)+(0.0754P)^2^+1.0135P] where P=(Fo^2^+2Fc^2^)/3'
_refine_ls_weighting_scheme calc
_refine_ls_wR_factor_gt 0.1422
_refine_ls_wR_factor_ref 0.1580
_reflns_number_gt 4656
_reflns_number_total 6036
_reflns_threshold_expression >2sigma(I)
_cod_data_source_file ic034085rsi20030127_110931_2.cif
_cod_data_source_block salch3_2
_cod_depositor_comments
;
The following automatic conversions were performed:

'_exptl_crystal_density_meas' value 'not measured' was changed to '?'
- the value is perceived as not measured.

Automatic conversion script
Id: cif_fix_values 3008 2015-01-20 13:52:24Z robertas 
;
_cod_database_code 4312307

loop_
_symmetry_equiv_pos_as_xyz
'x, y, z'
'-x, -y, -z'

loop_
_atom_site_label
_atom_site_type_symbol
_atom_site_fract_x
_atom_site_fract_y
_atom_site_fract_z
_atom_site_U_iso_or_equiv
_atom_site_adp_type
_atom_site_occupancy
_atom_site_symmetry_multiplicity
_atom_site_calc_flag
_atom_site_refinement_flags
_atom_site_disorder_assembly
_atom_site_disorder_group
C1 C 0.0750(3) 0.2483(3) -0.1435(3) 0.0285(7) Uani 1 1 d . . .
C2 C -0.0043(3) 0.2175(3) -0.2657(3) 0.0319(7) Uani 1 1 d . . .
H2 H -0.0893 0.2375 -0.2832 0.038 Uiso 1 1 calc R . .
C3 C 0.0421(4) 0.1577(3) -0.3604(3) 0.0342(8) Uani 1 1 d . . .
H3 H -0.0122 0.1384 -0.4404 0.041 Uiso 1 1 calc R . .
C4 C 0.1699(4) 0.1259(3) -0.3369(3) 0.0337(8) Uani 1 1 d . . .
C5 C 0.2472(4) 0.1550(3) -0.2174(3) 0.0330(8) Uani 1 1 d . . .
H5 H 0.3317 0.1329 -0.2012 0.040 Uiso 1 1 calc R . .
C6 C 0.2042(3) 0.2173(3) -0.1168(3) 0.0277(7) Uani 1 1 d . . .
C7 C 0.2942(3) 0.2504(3) 0.0069(3) 0.0298(7) Uani 1 1 d . . .
C8 C 0.3520(3) 0.3154(3) 0.2264(3) 0.0313(7) Uani 1 1 d . . .
H8A H 0.4190 0.3583 0.2275 0.038 Uiso 1 1 calc R . .
H8B H 0.3876 0.2423 0.2465 0.038 Uiso 1 1 calc R . .
C9 C 0.2917(3) 0.3870(3) 0.3206(3) 0.0317(7) Uani 1 1 d . . .
H9A H 0.3402 0.3773 0.4013 0.038 Uiso 1 1 calc R . .
H9B H 0.2871 0.4695 0.3232 0.038 Uiso 1 1 calc R . .
C10 C 0.1232(3) 0.3246(3) 0.3627(3) 0.0280(7) Uani 1 1 d . . .
C11 C 0.0038(3) 0.2658(3) 0.3240(3) 0.0295(7) Uani 1 1 d . . .
C12 C -0.0862(3) 0.3099(3) 0.3830(3) 0.0321(7) Uani 1 1 d . . .
H12 H -0.0719 0.3785 0.4459 0.038 Uiso 1 1 calc R . .
C13 C -0.1976(3) 0.2520(3) 0.3485(4) 0.0337(8) Uani 1 1 d . . .
C14 C -0.2138(4) 0.1477(3) 0.2581(4) 0.0370(8) Uani 1 1 d . . .
H14 H -0.2865 0.1076 0.2352 0.044 Uiso 1 1 calc R . .
C15 C -0.1248(4) 0.1012(3) 0.2006(4) 0.0368(8) Uani 1 1 d . . .
H15 H -0.1372 0.0301 0.1410 0.044 Uiso 1 1 calc R . .
C16 C -0.0170(3) 0.1612(3) 0.2327(3) 0.0313(7) Uani 1 1 d . . .
C17 C 0.0676(3) 0.1562(3) 0.0769(3) 0.0309(7) Uani 1 1 d . . .
H17A H -0.0141 0.1383 0.0164 0.037 Uiso 1 1 calc R . .
H17B H 0.1294 0.1122 0.0404 0.037 Uiso 1 1 calc R . .
C41 C 0.2203(4) 0.0584(4) -0.4393(4) 0.0440(9) Uani 1 1 d . . .
H18A H 0.3034 0.0820 -0.4218 0.066 Uiso 1 1 calc R . .
H18B H 0.1673 0.0743 -0.5149 0.066 Uiso 1 1 calc R . .
H18C H 0.2223 -0.0240 -0.4461 0.066 Uiso 1 1 calc R . .
C71 C 0.4317(4) 0.2360(5) 0.0218(4) 0.0494(11) Uani 1 1 d . . .
H19A H 0.4749 0.2996 0.0863 0.074 Uiso 1 1 calc R . .
H19B H 0.4437 0.2359 -0.0534 0.074 Uiso 1 1 calc R . .
H19C H 0.4641 0.1631 0.0419 0.074 Uiso 1 1 calc R . .
C101 C 0.1934(4) 0.3559(4) 0.4986(3) 0.0374(8) Uani 1 1 d . . .
H20A H 0.2648 0.3029 0.5154 0.056 Uiso 1 1 calc R . .
H20B H 0.1393 0.3499 0.5425 0.056 Uiso 1 1 calc R . .
H20C H 0.2206 0.4347 0.5240 0.056 Uiso 1 1 calc R . .
C131 C -0.2947(4) 0.3024(4) 0.4118(4) 0.0473(10) Uani 1 1 d . . .
H21A H -0.2549 0.3213 0.4989 0.071 Uiso 1 1 calc R . .
H21B H -0.3568 0.2457 0.3888 0.071 Uiso 1 1 calc R . .
H21C H -0.3338 0.3721 0.3879 0.071 Uiso 1 1 calc R . .
C22 C -0.0949(3) 0.4835(3) 0.1938(3) 0.0305(7) Uani 1 1 d . . .
H22 H -0.0248 0.5240 0.2484 0.037 Uiso 1 1 calc R . .
C23 C -0.2109(4) 0.5319(3) 0.1955(3) 0.0340(8) Uani 1 1 d . . .
H23 H -0.2184 0.6039 0.2496 0.041 Uiso 1 1 calc R . .
C24 C -0.3172(4) 0.4725(4) 0.1159(4) 0.0398(9) Uani 1 1 d . . .
H24 H -0.3967 0.5033 0.1164 0.048 Uiso 1 1 calc R . .
C25 C -0.3015(4) 0.3656(4) 0.0355(4) 0.0383(8) Uani 1 1 d . . .
H25 H -0.3703 0.3227 -0.0181 0.046 Uiso 1 1 calc R . .
C26 C -0.1809(3) 0.3242(3) 0.0367(3) 0.0324(7) Uani 1 1 d . . .
H26 H -0.1711 0.2548 -0.0201 0.039 Uiso 1 1 calc R . .
N1 N 0.2572(3) 0.2905(2) 0.1025(3) 0.0279(6) Uani 1 1 d . . .
N2 N 0.1646(3) 0.3433(2) 0.2828(3) 0.0283(6) Uani 1 1 d . . .
N3 N -0.0777(3) 0.3795(2) 0.1161(3) 0.0259(6) Uani 1 1 d . . .
O1 O 0.0232(2) 0.3101(2) -0.0593(2) 0.0296(5) Uani 1 1 d . . .
O2 O 0.0756(2) 0.1140(2) 0.1792(2) 0.0332(6) Uani 1 1 d . . .
O3 O 0.3336(4) 0.7235(3) 0.3036(4) 0.0747(12) Uani 1 1 d . . .
O4 O 0.3983(3) 0.5483(3) 0.1900(3) 0.0510(8) Uani 1 1 d . . .
O5 O 0.5280(3) 0.7096(3) 0.2718(3) 0.0534(8) Uani 1 1 d . . .
O6 O 0.4979(4) 0.6080(4) 0.4010(3) 0.0798(13) Uani 1 1 d . . .
Cl1 Cl 0.44090(7) 0.64912(7) 0.29521(8) 0.02996(19) Uani 1 1 d . . .
Co Co 0.09177(4) 0.32393(4) 0.10863(4) 0.02527(14) Uani 1 1 d . . .
O1W O 0.1282 0.5085 0.1328 0.032 Uani 1 1 d . . .
H1W1 H 0.1955 0.5109 0.1027 0.048 Uiso 1 1 d . . .
H1W2 H 0.0542 0.5458 0.0880 0.048 Uiso 1 1 d . . .
C27 C 0.6425(5) 1.0124(4) 0.7049(5) 0.0569(12) Uani 1 1 d . . .
H27A H 0.6139 1.0845 0.6797 0.068 Uiso 1 1 calc R . .
H27B H 0.7301 0.9982 0.7109 0.068 Uiso 1 1 calc R . .
Cl2 Cl 0.55663(12) 0.89641(10) 0.59364(11) 0.0536(3) Uani 1 1 d . . .
Cl3 Cl 0.62701(14) 1.03002(12) 0.85140(13) 0.0664(4) Uani 1 1 d . . .

loop_
_atom_site_aniso_label
_atom_site_aniso_U_11
_atom_site_aniso_U_22
_atom_site_aniso_U_33
_atom_site_aniso_U_23
_atom_site_aniso_U_13
_atom_site_aniso_U_12
C1 0.0311(17) 0.0298(16) 0.0293(17) 0.0095(14) 0.0149(14) 0.0013(14)
C2 0.0294(17) 0.0355(18) 0.0308(18) 0.0104(14) 0.0097(14) 0.0027(15)
C3 0.041(2) 0.0325(17) 0.0278(18) 0.0054(14) 0.0103(15) -0.0047(16)
C4 0.041(2) 0.0318(17) 0.0339(19) 0.0078(15) 0.0196(16) -0.0017(16)
C5 0.0373(19) 0.0286(17) 0.038(2) 0.0104(15) 0.0192(16) 0.0048(15)
C6 0.0299(17) 0.0257(15) 0.0300(17) 0.0081(13) 0.0120(13) -0.0014(13)
C7 0.0275(17) 0.0307(17) 0.0336(18) 0.0088(14) 0.0118(14) -0.0024(14)
C8 0.0236(16) 0.0367(18) 0.0320(19) 0.0103(15) 0.0049(13) -0.0029(14)
C9 0.0283(17) 0.0364(18) 0.0288(17) 0.0105(14) 0.0056(13) -0.0012(15)
C10 0.0273(16) 0.0278(16) 0.0271(17) 0.0066(13) 0.0072(13) -0.0002(14)
C11 0.0346(18) 0.0298(16) 0.0284(17) 0.0123(14) 0.0116(14) -0.0009(14)
C12 0.040(2) 0.0277(16) 0.0280(17) 0.0067(13) 0.0117(14) 0.0010(15)
C13 0.0315(18) 0.0374(18) 0.038(2) 0.0155(16) 0.0144(15) 0.0000(15)
C14 0.038(2) 0.0348(19) 0.042(2) 0.0107(16) 0.0161(16) -0.0066(16)
C15 0.044(2) 0.0294(17) 0.040(2) 0.0072(15) 0.0156(17) -0.0083(16)
C16 0.0351(18) 0.0302(17) 0.0329(18) 0.0126(14) 0.0138(14) 0.0020(15)
C17 0.0374(19) 0.0275(16) 0.0278(17) 0.0047(13) 0.0132(14) 0.0012(14)
C41 0.056(3) 0.041(2) 0.037(2) 0.0048(17) 0.0244(19) 0.0035(19)
C71 0.032(2) 0.069(3) 0.044(2) 0.008(2) 0.0152(17) 0.002(2)
C101 0.040(2) 0.044(2) 0.0245(18) 0.0063(15) 0.0073(15) -0.0042(17)
C131 0.045(2) 0.049(2) 0.054(3) 0.010(2) 0.027(2) -0.002(2)
C22 0.0353(18) 0.0302(17) 0.0256(17) 0.0087(13) 0.0092(14) 0.0012(14)
C23 0.042(2) 0.0350(18) 0.0265(18) 0.0106(14) 0.0142(15) 0.0077(16)
C24 0.0332(19) 0.052(2) 0.041(2) 0.0200(18) 0.0178(16) 0.0103(17)
C25 0.0309(18) 0.048(2) 0.036(2) 0.0105(17) 0.0104(15) -0.0026(17)
C26 0.0326(18) 0.0328(17) 0.0316(18) 0.0060(14) 0.0114(14) -0.0025(15)
N1 0.0285(14) 0.0241(13) 0.0302(15) 0.0092(11) 0.0069(11) -0.0004(11)
N2 0.0256(14) 0.0286(14) 0.0315(15) 0.0104(12) 0.0089(11) 0.0011(12)
N3 0.0275(14) 0.0260(13) 0.0232(14) 0.0059(11) 0.0062(11) -0.0037(11)
O1 0.0284(12) 0.0342(12) 0.0260(12) 0.0078(10) 0.0105(9) 0.0039(10)
O2 0.0433(14) 0.0282(12) 0.0323(13) 0.0103(10) 0.0174(11) 0.0037(11)
O3 0.058(2) 0.060(2) 0.115(4) 0.020(2) 0.047(2) 0.0105(18)
O4 0.0584(19) 0.0462(16) 0.0474(18) 0.0037(14) 0.0170(15) -0.0172(15)
O5 0.0468(17) 0.0566(18) 0.067(2) 0.0221(16) 0.0240(15) -0.0080(15)
O6 0.069(2) 0.118(3) 0.054(2) 0.050(2) -0.0118(18) -0.032(2)
Cl1 0.0258(4) 0.0324(4) 0.0320(4) 0.0108(3) 0.0072(3) -0.0023(3)
Co 0.0251(2) 0.0269(2) 0.0240(2) 0.00791(17) 0.00776(17) 0.00095(18)
O1W 0.032 0.029 0.036 0.010 0.010 0.000
C27 0.067(3) 0.045(2) 0.068(3) 0.018(2) 0.031(3) 0.002(2)
Cl2 0.0665(7) 0.0502(6) 0.0507(6) 0.0240(5) 0.0198(5) 0.0022(5)
Cl3 0.0799(9) 0.0589(7) 0.0580(8) 0.0121(6) 0.0299(7) 0.0196(6)

loop_
_atom_type_symbol
_atom_type_description
_atom_type_scat_dispersion_real
_atom_type_scat_dispersion_imag
_atom_type_scat_source
C C 0.0033 0.0016 'International Tables Vol C Tables 4.2.6.8 and 6.1.1.4'
H H 0.0000 0.0000 'International Tables Vol C Tables 4.2.6.8 and 6.1.1.4'
N N 0.0061 0.0033 'International Tables Vol C Tables 4.2.6.8 and 6.1.1.4'
O O 0.0106 0.0060 'International Tables Vol C Tables 4.2.6.8 and 6.1.1.4'
Cl Cl 0.1484 0.1585 'International Tables Vol C Tables 4.2.6.8 and 6.1.1.4'
Co Co 0.3494 0.9721 'International Tables Vol C Tables 4.2.6.8 and 6.1.1.4'

loop_
_geom_angle_atom_site_label_1
_geom_angle_atom_site_label_2
_geom_angle_atom_site_label_3
_geom_angle
_geom_angle_site_symmetry_1
_geom_angle_site_symmetry_3
_geom_angle_publ_flag
O1 C1 C2 117.0(3) . . ?
O1 C1 C6 123.6(3) . . ?
C2 C1 C6 119.4(3) . . ?
C3 C2 C1 121.2(3) . . ?
C2 C3 C4 120.8(3) . . ?
C5 C4 C3 118.0(3) . . ?
C5 C4 C41 121.0(4) . . ?
C3 C4 C41 121.0(4) . . ?
C4 C5 C6 123.4(3) . . ?
C1 C6 C5 117.3(3) . . ?
C1 C6 C7 123.0(3) . . ?
C5 C6 C7 119.7(3) . . ?
N1 C7 C6 121.2(3) . . ?
N1 C7 C71 120.2(3) . . ?
C6 C7 C71 118.6(3) . . ?
N1 C8 C9 110.0(3) . . ?
N2 C9 C8 106.8(3) . . ?
N2 C10 C11 120.6(3) . . ?
N2 C10 C101 123.2(3) . . ?
C11 C10 C101 116.2(3) . . ?
C16 C11 C12 118.9(3) . . ?
C16 C11 C10 119.8(3) . . ?
C12 C11 C10 121.2(3) . . ?
C11 C12 C13 121.1(3) . . ?
C14 C13 C12 118.0(3) . . ?
C14 C13 C131 121.8(4) . . ?
C12 C13 C131 120.2(4) . . ?
C13 C14 C15 121.8(4) . . ?
C14 C15 C16 119.5(4) . . ?
C15 C16 C11 120.6(3) . . ?
C15 C16 O2 120.4(3) . . ?
C11 C16 O2 118.8(3) . . ?
O2 C17 Co 117.2(2) . . ?
N3 C22 C23 123.1(3) . . ?
C22 C23 C24 119.6(4) . . ?
C23 C24 C25 118.2(4) . . ?
C26 C25 C24 118.8(4) . . ?
N3 C26 C25 123.2(4) . . ?
C7 N1 C8 119.2(3) . . ?
C7 N1 Co 128.6(2) . . ?
C8 N1 Co 112.2(2) . . ?
C10 N2 C9 120.1(3) . . ?
C10 N2 Co 132.2(3) . . ?
C9 N2 Co 107.7(2) . . ?
C26 N3 C22 117.1(3) . . ?
C26 N3 Co 122.2(2) . . ?
C22 N3 Co 120.3(2) . . ?
C1 O1 Co 125.2(2) . . ?
C16 O2 C17 114.0(3) . . ?
O6 Cl1 O3 111.6(3) . . ?
O6 Cl1 O5 111.5(2) . . ?
O3 Cl1 O5 110.0(2) . . ?
O6 Cl1 O4 108.5(2) . . ?
O3 Cl1 O4 107.1(2) . . ?
O5 Cl1 O4 108.0(2) . . ?
O1 Co N1 93.37(12) . . ?
O1 Co N2 178.05(12) . . ?
N1 Co N2 86.16(13) . . ?
O1 Co C17 89.06(13) . . ?
N1 Co C17 90.60(14) . . ?
N2 Co C17 92.84(14) . . ?
O1 Co N3 85.84(11) . . ?
N1 Co N3 172.76(11) . . ?
N2 Co N3 94.39(12) . . ?
C17 Co N3 96.58(14) . . ?
O1 Co O1W 88.02(8) . . ?
N1 Co O1W 85.53(9) . . ?
N2 Co O1W 90.05(9) . . ?
C17 Co O1W 175.00(11) . . ?
N3 Co O1W 87.25(8) . . ?
Cl2 C27 Cl3 112.2(3) . . ?

loop_
_geom_bond_atom_site_label_1
_geom_bond_atom_site_label_2
_geom_bond_distance
_geom_bond_site_symmetry_2
_geom_bond_publ_flag
C1 O1 1.334(4) . ?
C1 C2 1.408(5) . ?
C1 C6 1.414(5) . ?
C2 C3 1.389(5) . ?
C3 C4 1.404(5) . ?
C4 C5 1.376(5) . ?
C4 C41 1.511(5) . ?
C5 C6 1.430(5) . ?
C6 C7 1.467(5) . ?
C7 N1 1.300(5) . ?
C7 C71 1.504(5) . ?
C8 N1 1.486(4) . ?
C8 C9 1.516(5) . ?
C9 N2 1.480(5) . ?
C10 N2 1.289(5) . ?
C10 C11 1.482(5) . ?
C10 C101 1.512(5) . ?
C11 C16 1.389(5) . ?
C11 C12 1.403(5) . ?
C12 C13 1.403(5) . ?
C13 C14 1.382(5) . ?
C13 C131 1.515(5) . ?
C14 C15 1.385(5) . ?
C15 C16 1.388(5) . ?
C16 O2 1.392(4) . ?
C17 O2 1.430(4) . ?
C17 Co 1.965(3) . ?
C22 N3 1.357(4) . ?
C22 C23 1.371(5) . ?
C23 C24 1.390(6) . ?
C24 C25 1.392(6) . ?
C25 C26 1.391(5) . ?
C26 N3 1.344(4) . ?
N1 Co 1.894(3) . ?
N2 Co 1.929(3) . ?
N3 Co 1.977(3) . ?
O1 Co 1.867(2) . ?
O3 Cl1 1.424(4) . ?
O4 Cl1 1.464(3) . ?
O5 Cl1 1.445(3) . ?
O6 Cl1 1.411(3) . ?
Co O1W 2.2130(9) . ?
C27 Cl2 1.751(5) . ?
C27 Cl3 1.781(5) . ?

loop_
_geom_torsion_atom_site_label_1
_geom_torsion_atom_site_label_2
_geom_torsion_atom_site_label_3
_geom_torsion_atom_site_label_4
_geom_torsion
_geom_torsion_site_symmetry_1
_geom_torsion_site_symmetry_2
_geom_torsion_site_symmetry_3
_geom_torsion_site_symmetry_4
_geom_torsion_publ_flag
O1 C1 C2 C3 177.1(3) . . . . ?
C6 C1 C2 C3 -0.3(5) . . . . ?
C1 C2 C3 C4 0.2(5) . . . . ?
C2 C3 C4 C5 0.5(5) . . . . ?
C2 C3 C4 C41 178.6(3) . . . . ?
C3 C4 C5 C6 -1.1(5) . . . . ?
C41 C4 C5 C6 -179.1(3) . . . . ?
O1 C1 C6 C5 -177.5(3) . . . . ?
C2 C1 C6 C5 -0.2(5) . . . . ?
O1 C1 C6 C7 -0.1(5) . . . . ?
C2 C1 C6 C7 177.2(3) . . . . ?
C4 C5 C6 C1 0.9(5) . . . . ?
C4 C5 C6 C7 -176.6(3) . . . . ?
C1 C6 C7 N1 13.5(5) . . . . ?
C5 C6 C7 N1 -169.1(3) . . . . ?
C1 C6 C7 C71 -167.2(4) . . . . ?
C5 C6 C7 C71 10.2(5) . . . . ?
N1 C8 C9 N2 37.1(4) . . . . ?
N2 C10 C11 C16 50.1(5) . . . . ?
C101 C10 C11 C16 -127.7(4) . . . . ?
N2 C10 C11 C12 -133.8(4) . . . . ?
C101 C10 C11 C12 48.4(4) . . . . ?
C16 C11 C12 C13 -2.0(5) . . . . ?
C10 C11 C12 C13 -178.1(3) . . . . ?
C11 C12 C13 C14 2.6(5) . . . . ?
C11 C12 C13 C131 -178.8(3) . . . . ?
C12 C13 C14 C15 -1.1(6) . . . . ?
C131 C13 C14 C15 -179.6(4) . . . . ?
C13 C14 C15 C16 -1.1(6) . . . . ?
C14 C15 C16 C11 1.7(6) . . . . ?
C14 C15 C16 O2 177.7(3) . . . . ?
C12 C11 C16 C15 -0.2(5) . . . . ?
C10 C11 C16 C15 175.9(3) . . . . ?
C12 C11 C16 O2 -176.3(3) . . . . ?
C10 C11 C16 O2 -0.1(5) . . . . ?
N3 C22 C23 C24 0.8(5) . . . . ?
C22 C23 C24 C25 -0.8(6) . . . . ?
C23 C24 C25 C26 -1.1(6) . . . . ?
C24 C25 C26 N3 3.3(6) . . . . ?
C6 C7 N1 C8 176.0(3) . . . . ?
C71 C7 N1 C8 -3.3(5) . . . . ?
C6 C7 N1 Co -4.1(5) . . . . ?
C71 C7 N1 Co 176.6(3) . . . . ?
C9 C8 N1 C7 166.7(3) . . . . ?
C9 C8 N1 Co -13.3(3) . . . . ?
C11 C10 N2 C9 -171.5(3) . . . . ?
C101 C10 N2 C9 6.1(5) . . . . ?
C11 C10 N2 Co 7.7(5) . . . . ?
C101 C10 N2 Co -174.7(3) . . . . ?
C8 C9 N2 C10 135.3(3) . . . . ?
C8 C9 N2 Co -44.1(3) . . . . ?
C25 C26 N3 C22 -3.3(5) . . . . ?
C25 C26 N3 Co -175.9(3) . . . . ?
C23 C22 N3 C26 1.2(5) . . . . ?
C23 C22 N3 Co 173.9(3) . . . . ?
C2 C1 O1 Co 160.8(2) . . . . ?
C6 C1 O1 Co -21.9(5) . . . . ?
C15 C16 O2 C17 96.1(4) . . . . ?
C11 C16 O2 C17 -87.8(4) . . . . ?
Co C17 O2 C16 64.1(4) . . . . ?
C1 O1 Co N1 24.1(3) . . . . ?
C1 O1 Co N2 100(3) . . . . ?
C1 O1 Co C17 -66.4(3) . . . . ?
C1 O1 Co N3 -163.1(3) . . . . ?
C1 O1 Co O1W 109.5(3) . . . . ?
C7 N1 Co O1 -11.5(3) . . . . ?
C8 N1 Co O1 168.5(2) . . . . ?
C7 N1 Co N2 170.4(3) . . . . ?
C8 N1 Co N2 -9.6(2) . . . . ?
C7 N1 Co C17 77.6(3) . . . . ?
C8 N1 Co C17 -102.4(2) . . . . ?
C7 N1 Co N3 -95.0(10) . . . . ?
C8 N1 Co N3 85.0(10) . . . . ?
C7 N1 Co O1W -99.2(3) . . . . ?
C8 N1 Co O1W 80.7(2) . . . . ?
C10 N2 Co O1 135(3) . . . . ?
C9 N2 Co O1 -45(3) . . . . ?
C10 N2 Co N1 -148.5(3) . . . . ?
C9 N2 Co N1 30.8(2) . . . . ?
C10 N2 Co C17 -58.1(3) . . . . ?
C9 N2 Co C17 121.2(2) . . . . ?
C10 N2 Co N3 38.7(3) . . . . ?
C9 N2 Co N3 -142.0(2) . . . . ?
C10 N2 Co O1W 126.0(3) . . . . ?
C9 N2 Co O1W -54.8(2) . . . . ?
O2 C17 Co O1 -164.6(3) . . . . ?
O2 C17 Co N1 102.0(3) . . . . ?
O2 C17 Co N2 15.8(3) . . . . ?
O2 C17 Co N3 -78.9(3) . . . . ?
O2 C17 Co O1W 141.1(11) . . . . ?
C26 N3 Co O1 46.5(3) . . . . ?
C22 N3 Co O1 -125.9(3) . . . . ?
C26 N3 Co N1 130.5(9) . . . . ?
C22 N3 Co N1 -41.9(11) . . . . ?
C26 N3 Co N2 -135.5(3) . . . . ?
C22 N3 Co N2 52.1(3) . . . . ?
C26 N3 Co C17 -42.1(3) . . . . ?
C22 N3 Co C17 145.5(3) . . . . ?
C26 N3 Co O1W 134.7(3) . . . . ?
C22 N3 Co O1W -37.7(2) . . . . ?
